data_4348218
loop_
_publ_author_name
'Perivolaris, Alexandros'
'Stoumpos, Constantinos C.'
'Karpinska, Jolanta'
'Ryder, Alan G.'
'Frost, Jamie M.'
'Mason, Kevin'
'Prescimone, Alessandro'
'Slawin, Alexandra M. Z.'
'Kessler, Vadim G.'
'Mathieson, Jennifer S.'
'Cronin, Leroy'
'Brechin, Euan K.'
'Papaefstathiou, Giannis S.'

_publ_section_title
;
 A family of [Ni8] cages templated by \m6-peroxide from dioxygen
 activation
;
_journal_issue 6
_journal_name_full 'Inorg. Chem. Front.'
_journal_page_first 487
_journal_paper_doi 10.1039/C4QI00048J
_journal_volume 1
_journal_year 2014
_chemical_compound_source G.Papaefstathiou
_chemical_formula_moiety '[Ni5(aboH)6(abo)2].4MeOH.1CH2Cl2'
_chemical_formula_sum 'C117 H112 Cl2 N8 Ni5 O20'
_chemical_formula_weight 2314.67
_space_group_IT_number 2
_space_group_name_Hall '-P 1'
_space_group_name_H-M_alt 'P -1'
_symmetry_cell_setting triclinic
_symmetry_space_group_name_Hall '-P 1'
_symmetry_space_group_name_H-M 'P -1'
_atom_sites_solution_hydrogens geom
_atom_sites_solution_primary direct
_audit_creation_date 12-07-19
_audit_creation_method CRYSTALS_ver_14.40
_cell_angle_alpha 98.686(3)
_cell_angle_beta 99.661(3)
_cell_angle_gamma 90.904(3)
_cell_formula_units_Z 1
_cell_length_a 12.8976(6)
_cell_length_b 13.0924(6)
_cell_length_c 16.4651(6)
_cell_measurement_reflns_used 23087
_cell_measurement_temperature 150.0
_cell_measurement_theta_max 73.8570
_cell_measurement_theta_min 2.7544
_cell_volume 2707.0(2)
_computing_cell_refinement
;
CrysAlisPro, Agilent Technologies,
Version 1.171.35.11 (release 16-05-2011 CrysAlis171 .NET)
(compiled May 16 2011,17:55:39)
;
_computing_data_collection
;
CrysAlisPro, Agilent Technologies,
Version 1.171.35.11 (release 16-05-2011 CrysAlis171 .NET)
(compiled May 16 2011,17:55:39)
;
_computing_data_reduction
;
CrysAlisPro, Agilent Technologies,
Version 1.171.35.11 (release 16-05-2011 CrysAlis171 .NET)
(compiled May 16 2011,17:55:39)
;
_computing_molecular_graphics 'CAMERON (Watkin et al., 1996)'
_computing_publication_material 'CRYSTALS (Betteridge et al., 2003)'
_computing_structure_refinement 'CRYSTALS (Betteridge et al., 2003)'
_computing_structure_solution 'SIR92 (Altomare et al., 1994)'
_diffrn_ambient_temperature 150.0
_diffrn_detector_area_resol_mean 5.1574
_diffrn_measured_fraction_theta_full 0.881
_diffrn_measured_fraction_theta_max 0.881
_diffrn_measurement_device_type 'SuperNova, Dual, Cu at zero, Atlas'
_diffrn_measurement_method \w
_diffrn_radiation_monochromator mirror
_diffrn_radiation_source 'SuperNova (Cu) X-ray Source'
_diffrn_radiation_type 'Cu K\a'
_diffrn_radiation_wavelength 1.5418
_diffrn_reflns_av_R_equivalents 0.0484
_diffrn_reflns_av_sigmaI/netI 0.1107
_diffrn_reflns_limit_h_max 15
_diffrn_reflns_limit_h_min -16
_diffrn_reflns_limit_k_max 16
_diffrn_reflns_limit_k_min -16
_diffrn_reflns_limit_l_max 20
_diffrn_reflns_limit_l_min 0
_diffrn_reflns_number 54794
_diffrn_reflns_theta_full 73.953
_diffrn_reflns_theta_max 73.953
_diffrn_reflns_theta_min 2.756
_diffrn_standards_number 0
_exptl_absorpt_coefficient_mu 2.007
_exptl_absorpt_correction_T_max 1.00000
_exptl_absorpt_correction_T_min 0.63551
_exptl_absorpt_correction_type multi-scan
_exptl_absorpt_process_details
;
CrysAlisPro, Agilent Technologies,
Version 1.171.35.11 (release 16-05-2011 CrysAlis171 .NET)
(compiled May 16 2011,17:55:39)
Empirical absorption correction using spherical harmonics,
implemented in SCALE3 ABSPACK scaling algorithm.
;
_exptl_crystal_colour Orange
_exptl_crystal_density_diffrn 1.420
_exptl_crystal_density_method 'not measured'
_exptl_crystal_description Block
_exptl_crystal_F_000 1204
_exptl_crystal_recrystallization_method
;
Et2O diffusion of a MeOH/DCM solution.
;
_exptl_crystal_size_max 0.04
_exptl_crystal_size_mid 0.04
_exptl_crystal_size_min 0.03
_refine_diff_density_max 1.71
_refine_diff_density_min -0.74
_refine_ls_extinction_method None
_refine_ls_goodness_of_fit_ref 0.9640
_refine_ls_hydrogen_treatment 'see above notes'
_refine_ls_matrix_type full
_refine_ls_number_parameters 700
_refine_ls_number_reflns 9648
_refine_ls_number_restraints 2
_refine_ls_R_factor_all 0.0829
_refine_ls_R_factor_gt 0.0686
_refine_ls_shift/su_max 0.0053546
_refine_ls_shift/su_mean 0.0000614
_refine_ls_structure_factor_coef Fsqd
_refine_ls_weighting_details
;
Method, part 1, Chebychev polynomial, (Watkin, 1994, Prince, 1982)
[weight] = 1.0/[A~0~*T~0~(x)+A~1~*T~1~(x) ... +A~n-1~]*T~n-1~(x)]
where A~i~ are the Chebychev coefficients listed below and x= Fcalc/Fmax
Method = Robust Weighting (Prince, 1982)
W = [weight] * [1-(deltaF/6*sigmaF)^2^]^2^
A~i~ are:
0.390E+04 0.651E+04 0.406E+04 0.173E+04 383.
;
_refine_ls_weighting_scheme calc
_refine_ls_wR_factor_all 0.2087
_refine_ls_wR_factor_gt 0.1827
_refine_ls_wR_factor_ref 0.2087
_reflns_limit_h_max 15
_reflns_limit_h_min -16
_reflns_limit_k_max 16
_reflns_limit_k_min -16
_reflns_limit_l_max 20
_reflns_limit_l_min 0
_reflns_number_gt 7753
_reflns_number_total 9656
_reflns_threshold_expression I>2.0\s(I)
_oxford_diffrn_Wilson_B_factor 2.87
_oxford_diffrn_Wilson_scale 0.09
_oxford_refine_ls_r_factor_ref 0.0829
_oxford_refine_ls_scale 3.92(6)
_oxford_reflns_number_all 9648
_oxford_reflns_threshold_expression_ref I>-10.0\s(I)
_oxford_structure_analysis_title 'eb1089 in P-1'
_cod_data_source_file c4qi00048j2.cif
_cod_data_source_block eb1089
_cod_original_sg_symbol_H-M 'P -1 '
_cod_database_code 4348218

loop_
_symmetry_equiv_pos_as_xyz
x,y,z
-x,-y,-z

loop_
_atom_site_label
_atom_site_type_symbol
_atom_site_fract_x
_atom_site_fract_y
_atom_site_fract_z
_atom_site_U_iso_or_equiv
_atom_site_occupancy
_atom_site_adp_type
_atom_site_refinement_flags_posn
Ni1 Ni 0.5000 0.0000 0.5000 0.0285 1.0000 Uani S
Ni2 Ni 0.55065(5) -0.07340(5) 0.31415(4) 0.0285 1.0000 Uani .
Ni3 Ni 0.51086(5) 0.10341(5) 0.23205(4) 0.0301 1.0000 Uani .
Cl1 Cl 0.1431(3) -0.3333(3) 0.1949(3) 0.0899 0.5000 Uani D
Cl2 Cl 0.1150(4) -0.5113(5) 0.0694(3) 0.1323 0.5000 Uani D
O3 O 0.4910(2) -0.1080(2) 0.41367(17) 0.0325 1.0000 Uani .
O13 O 0.3588(2) -0.0373(2) 0.60566(16) 0.0324 1.0000 Uani .
O21 O 0.5948(2) -0.0077(2) 0.21638(17) 0.0316 1.0000 Uani .
O25 O 0.6029(2) 0.2765(2) 0.1832(2) 0.0406 1.0000 Uani .
O38 O 0.4229(2) 0.0203(2) 0.27325(17) 0.0325 1.0000 Uani .
O48 O 0.4349(2) 0.3006(2) 0.23275(19) 0.0377 1.0000 Uani .
O55 O 0.6573(2) -0.1912(2) 0.30972(19) 0.0442 1.0000 Uani .
O65 O 0.3793(3) -0.1724(3) 0.1818(2) 0.0573 1.0000 Uani .
O75 O 0.8186(3) -0.1946(3) 0.4309(3) 0.0694 1.0000 Uani .
O77 O 0.8477(3) 0.0090(3) 0.4394(4) 0.0909 1.0000 Uani .
N12 N 0.3994(2) -0.0733(2) 0.53636(19) 0.0297 1.0000 Uani .
N24 N 0.6110(3) 0.1761(3) 0.1932(2) 0.0336 1.0000 Uani .
N47 N 0.4202(3) 0.2067(3) 0.2535(2) 0.0335 1.0000 Uani .
N64 N 0.4762(3) -0.1899(3) 0.2268(2) 0.0335 1.0000 Uani .
C4 C 0.4193(3) -0.1896(3) 0.4166(2) 0.0329 1.0000 Uani .
C5 C 0.4743(3) -0.2916(3) 0.4202(2) 0.0321 1.0000 Uani .
C6 C 0.5718(3) -0.2938(3) 0.4718(3) 0.0383 1.0000 Uani .
C7 C 0.6206(4) -0.3873(4) 0.4760(3) 0.0445 1.0000 Uani .
C8 C 0.5736(4) -0.4780(3) 0.4303(3) 0.0443 1.0000 Uani .
C9 C 0.4769(4) -0.4768(3) 0.3800(3) 0.0414 1.0000 Uani .
C10 C 0.4274(3) -0.3839(3) 0.3745(3) 0.0369 1.0000 Uani .
C11 C 0.3662(3) -0.1627(3) 0.4923(2) 0.0318 1.0000 Uani .
C14 C 0.2889(3) -0.2351(3) 0.5125(3) 0.0372 1.0000 Uani .
C15 C 0.2931(4) -0.2537(4) 0.5942(3) 0.0505 1.0000 Uani .
C16 C 0.2271(5) -0.3273(4) 0.6131(4) 0.0685 1.0000 Uani .
C17 C 0.1526(5) -0.3813(4) 0.5486(5) 0.0763 1.0000 Uani .
C18 C 0.1477(4) -0.3631(4) 0.4676(5) 0.0663 1.0000 Uani .
C19 C 0.2146(4) -0.2901(4) 0.4490(3) 0.0487 1.0000 Uani .
C22 C 0.6895(3) 0.0147(3) 0.1901(2) 0.0319 1.0000 Uani .
C23 C 0.6930(3) 0.1271(3) 0.1773(3) 0.0345 1.0000 Uani .
C26 C 0.7805(4) 0.1719(3) 0.1448(3) 0.0455 1.0000 Uani .
C27 C 0.8822(5) 0.1786(6) 0.1902(5) 0.0801 1.0000 Uani .
C28 C 0.9639(6) 0.2168(7) 0.1560(7) 0.1075 1.0000 Uani .
C29 C 0.9461(8) 0.2477(6) 0.0802(9) 0.1212 1.0000 Uani .
C30 C 0.8454(8) 0.2375(8) 0.0354(9) 0.1489 1.0000 Uani .
C31 C 0.7623(6) 0.1996(7) 0.0662(5) 0.0958 1.0000 Uani .
C32 C 0.6987(3) -0.0549(3) 0.1086(3) 0.0337 1.0000 Uani .
C33 C 0.7966(4) -0.0740(4) 0.0866(3) 0.0446 1.0000 Uani .
C34 C 0.8056(4) -0.1352(4) 0.0113(3) 0.0561 1.0000 Uani .
C35 C 0.7179(5) -0.1785(4) -0.0419(3) 0.0543 1.0000 Uani .
C36 C 0.6198(5) -0.1596(4) -0.0200(3) 0.0545 1.0000 Uani .
C37 C 0.6103(4) -0.0974(4) 0.0540(3) 0.0459 1.0000 Uani .
C39 C 0.3435(3) 0.0756(3) 0.3102(2) 0.0315 1.0000 Uani .
C40 C 0.2395(3) 0.0148(3) 0.2804(3) 0.0368 1.0000 Uani .
C41 C 0.1910(4) 0.0049(4) 0.1978(3) 0.0475 1.0000 Uani .
C42 C 0.0972(4) -0.0533(5) 0.1702(4) 0.0686 1.0000 Uani .
C43 C 0.0532(5) -0.1027(5) 0.2277(5) 0.0776 1.0000 Uani .
C44 C 0.1022(4) -0.0935(5) 0.3089(5) 0.0727 1.0000 Uani .
C45 C 0.1953(4) -0.0360(4) 0.3354(4) 0.0496 1.0000 Uani .
C46 C 0.3416(3) 0.1848(3) 0.2885(2) 0.0317 1.0000 Uani .
C49 C 0.2568(3) 0.2548(3) 0.3080(3) 0.0349 1.0000 Uani .
C50 C 0.1952(3) 0.2328(4) 0.3652(3) 0.0436 1.0000 Uani .
C51 C 0.1115(4) 0.2945(4) 0.3816(3) 0.0506 1.0000 Uani .
C52 C 0.0889(4) 0.3787(4) 0.3423(4) 0.0535 1.0000 Uani .
C53 C 0.1506(4) 0.4029(4) 0.2863(4) 0.0544 1.0000 Uani .
C54 C 0.2344(3) 0.3423(3) 0.2688(3) 0.0421 1.0000 Uani .
C56 C 0.6152(4) -0.2948(4) 0.2679(3) 0.0489 1.0000 Uani .
C57 C 0.7008(3) -0.3494(3) 0.2267(2) 0.0349 1.0000 Uani .
C58 C 0.7229(5) -0.4502(5) 0.2417(4) 0.0628 1.0000 Uani .
C59 C 0.8053(5) -0.5042(5) 0.2084(4) 0.0679 1.0000 Uani .
C60 C 0.8580(5) -0.4520(4) 0.1629(4) 0.0632 1.0000 Uani .
C61 C 0.8383(5) -0.3512(5) 0.1470(4) 0.0660 1.0000 Uani .
C62 C 0.7591(4) -0.3016(5) 0.1797(3) 0.0602 1.0000 Uani .
C63 C 0.5165(4) -0.2751(4) 0.2065(3) 0.0429 1.0000 Uani .
C66 C 0.4678(4) -0.3600(3) 0.1397(3) 0.0435 1.0000 Uani .
C67 C 0.4307(4) -0.3380(4) 0.0601(3) 0.0474 1.0000 Uani .
C68 C 0.3824(5) -0.4161(4) -0.0021(3) 0.0576 1.0000 Uani .
C69 C 0.3697(5) -0.5136(5) 0.0147(3) 0.0651 1.0000 Uani .
C70 C 0.4071(5) -0.5371(4) 0.0940(3) 0.0605 1.0000 Uani .
C71 C 0.4567(4) -0.4595(4) 0.1558(3) 0.0520 1.0000 Uani .
C73 C 0.1862(10) -0.4183(8) 0.1316(8) 0.1112 0.5000 Uani D
C76 C 0.8954(5) -0.2565(5) 0.4004(4) 0.0702 1.0000 Uani .
C78 C 0.9188(4) 0.0724(5) 0.4191(5) 0.0712 1.0000 Uani .
H41 H 0.3670 -0.1972 0.3678 0.0389 1.0000 Uiso R
H61 H 0.6043 -0.2317 0.5040 0.0459 1.0000 Uiso R
H71 H 0.6874 -0.3884 0.5105 0.0527 1.0000 Uiso R
H81 H 0.6076 -0.5414 0.4338 0.0530 1.0000 Uiso R
H91 H 0.4441 -0.5394 0.3490 0.0498 1.0000 Uiso R
H101 H 0.3611 -0.3833 0.3394 0.0441 1.0000 Uiso R
H151 H 0.3422 -0.2146 0.6377 0.0602 1.0000 Uiso R
H161 H 0.2323 -0.3415 0.6685 0.0824 1.0000 Uiso R
H171 H 0.1046 -0.4305 0.5606 0.0923 1.0000 Uiso R
H181 H 0.0977 -0.4013 0.4242 0.0787 1.0000 Uiso R
H191 H 0.2104 -0.2775 0.3933 0.0577 1.0000 Uiso R
H221 H 0.7469 0.0039 0.2318 0.0383 1.0000 Uiso R
H271 H 0.8959 0.1571 0.2434 0.0955 1.0000 Uiso R
H281 H 1.0336 0.2216 0.1865 0.1288 1.0000 Uiso R
H291 H 1.0019 0.2759 0.0583 0.1439 1.0000 Uiso R
H301 H 0.8327 0.2570 -0.0186 0.1811 1.0000 Uiso R
H311 H 0.6934 0.1930 0.0341 0.1129 1.0000 Uiso R
H331 H 0.8583 -0.0449 0.1233 0.0538 1.0000 Uiso R
H341 H 0.8732 -0.1468 -0.0031 0.0676 1.0000 Uiso R
H351 H 0.7241 -0.2211 -0.0928 0.0653 1.0000 Uiso R
H361 H 0.5582 -0.1895 -0.0564 0.0650 1.0000 Uiso R
H371 H 0.5424 -0.0838 0.0673 0.0551 1.0000 Uiso R
H391 H 0.3609 0.0800 0.3691 0.0375 1.0000 Uiso R
H411 H 0.2222 0.0379 0.1597 0.0565 1.0000 Uiso R
H421 H 0.0632 -0.0592 0.1137 0.0818 1.0000 Uiso R
H431 H -0.0108 -0.1428 0.2098 0.0927 1.0000 Uiso R
H441 H 0.0718 -0.1268 0.3472 0.0873 1.0000 Uiso R
H451 H 0.2294 -0.0309 0.3917 0.0595 1.0000 Uiso R
H501 H 0.2100 0.1751 0.3933 0.0520 1.0000 Uiso R
H511 H 0.0698 0.2781 0.4206 0.0606 1.0000 Uiso R
H521 H 0.0314 0.4198 0.3533 0.0642 1.0000 Uiso R
H531 H 0.1357 0.4616 0.2594 0.0650 1.0000 Uiso R
H541 H 0.2765 0.3601 0.2305 0.0506 1.0000 Uiso R
H561 H 0.5959 -0.3334 0.3078 0.0598 1.0000 Uiso R
H581 H 0.6823 -0.4828 0.2744 0.0765 1.0000 Uiso R
H591 H 0.8219 -0.5723 0.2180 0.0816 1.0000 Uiso R
H601 H 0.9132 -0.4860 0.1397 0.0752 1.0000 Uiso R
H611 H 0.8786 -0.3183 0.1143 0.0805 1.0000 Uiso R
H621 H 0.7440 -0.2333 0.1700 0.0726 1.0000 Uiso R
H671 H 0.4382 -0.2697 0.0482 0.0567 1.0000 Uiso R
H681 H 0.3577 -0.4013 -0.0566 0.0678 1.0000 Uiso R
H691 H 0.3360 -0.5663 -0.0281 0.0778 1.0000 Uiso R
H701 H 0.3982 -0.6053 0.1056 0.0719 1.0000 Uiso R
H711 H 0.4831 -0.4752 0.2097 0.0617 1.0000 Uiso R
H731 H 0.2386 -0.4518 0.1646 0.1311 0.5000 Uiso R
H732 H 0.2183 -0.3811 0.0965 0.1311 0.5000 Uiso R
H750 H 0.7667 -0.1936 0.3917 0.0833 1.0000 Uiso R
H770 H 0.7825 0.0180 0.4251 0.1070 1.0000 Uiso R
H650 H 0.3255 -0.2092 0.1847 0.0682 1.0000 Uiso R
H781 H 0.9878 0.0527 0.4392 0.0856 1.0000 Uiso R
H782 H 0.9096 0.1414 0.4437 0.0856 1.0000 Uiso R
H783 H 0.9090 0.0682 0.3602 0.0856 1.0000 Uiso R
H761 H 0.9537 -0.2580 0.4439 0.0834 1.0000 Uiso R
H762 H 0.8668 -0.3248 0.3808 0.0834 1.0000 Uiso R
H763 H 0.9180 -0.2286 0.3560 0.0834 1.0000 Uiso R
H481 H 0.4870 0.3129 0.2097 0.0447 1.0000 Uiso R
H252 H 0.6539 0.3122 0.2147 0.0489 1.0000 Uiso R

loop_
_atom_site_aniso_label
_atom_site_aniso_U_11
_atom_site_aniso_U_22
_atom_site_aniso_U_33
_atom_site_aniso_U_23
_atom_site_aniso_U_13
_atom_site_aniso_U_12
Ni1 0.0288(5) 0.0254(4) 0.0277(4) -0.0053(3) 0.0029(4) -0.0003(3)
Ni2 0.0248(3) 0.0286(3) 0.0289(3) -0.0053(2) 0.0039(3) 0.0016(3)
Ni3 0.0242(3) 0.0301(3) 0.0344(4) -0.0012(3) 0.0064(3) 0.0014(3)
Cl1 0.076(2) 0.073(2) 0.127(3) 0.022(2) 0.031(2) 0.0038(17)
Cl2 0.092(3) 0.220(6) 0.072(2) -0.038(3) 0.034(2) -0.046(3)
O3 0.0372(15) 0.0241(12) 0.0330(13) -0.0049(10) 0.0059(11) -0.0028(10)
O13 0.0301(13) 0.0330(14) 0.0309(13) -0.0076(10) 0.0078(11) 0.0009(11)
O21 0.0274(13) 0.0316(13) 0.0356(14) 0.0006(11) 0.0095(11) 0.0010(10)
O25 0.0356(15) 0.0315(14) 0.0543(18) 0.0007(13) 0.0125(13) -0.0008(12)
O38 0.0240(13) 0.0360(14) 0.0361(14) 0.0000(11) 0.0062(11) 0.0034(11)
O48 0.0324(14) 0.0334(14) 0.0497(16) 0.0039(12) 0.0166(13) -0.0004(11)
O55 0.0352(15) 0.0392(16) 0.0468(17) -0.0165(13) -0.0049(13) 0.0109(12)
O65 0.0340(16) 0.0511(19) 0.069(2) -0.0166(16) -0.0182(16) 0.0090(14)
O75 0.052(2) 0.076(3) 0.071(3) 0.008(2) -0.0136(19) 0.0046(19)
O77 0.0327(19) 0.060(2) 0.174(5) 0.011(3) 0.006(3) 0.0023(18)
N12 0.0242(15) 0.0320(16) 0.0301(15) -0.0034(12) 0.0035(12) 0.0037(12)
N24 0.0275(16) 0.0325(17) 0.0381(17) -0.0025(13) 0.0057(14) -0.0025(13)
N47 0.0293(16) 0.0300(16) 0.0387(17) -0.0036(13) 0.0070(14) -0.0005(13)
N64 0.0288(16) 0.0338(17) 0.0334(16) -0.0022(13) -0.0010(13) 0.0008(13)
C4 0.0296(19) 0.0307(19) 0.0335(19) -0.0056(15) 0.0011(16) -0.0023(15)
C5 0.0325(19) 0.0299(19) 0.0315(18) -0.0061(14) 0.0090(16) -0.0032(15)
C6 0.038(2) 0.034(2) 0.041(2) -0.0022(16) 0.0060(18) -0.0008(17)
C7 0.042(2) 0.039(2) 0.050(2) 0.0003(19) 0.008(2) 0.0069(19)
C8 0.053(3) 0.033(2) 0.051(2) 0.0045(18) 0.023(2) 0.0075(19)
C9 0.047(2) 0.029(2) 0.049(2) -0.0060(17) 0.021(2) -0.0060(18)
C10 0.039(2) 0.0310(19) 0.039(2) -0.0035(16) 0.0089(18) -0.0009(16)
C11 0.0279(18) 0.0334(19) 0.0304(18) -0.0033(15) 0.0020(15) 0.0021(15)
C14 0.032(2) 0.0283(19) 0.049(2) -0.0087(16) 0.0130(18) 0.0000(16)
C15 0.058(3) 0.041(2) 0.053(3) -0.007(2) 0.024(2) -0.008(2)
C16 0.085(4) 0.051(3) 0.079(4) -0.003(3) 0.053(4) -0.009(3)
C17 0.062(4) 0.049(3) 0.121(6) -0.021(3) 0.061(4) -0.021(3)
C18 0.041(3) 0.046(3) 0.105(5) -0.024(3) 0.023(3) -0.009(2)
C19 0.033(2) 0.040(2) 0.065(3) -0.014(2) 0.006(2) -0.0017(18)
C22 0.0240(17) 0.035(2) 0.0351(19) -0.0029(15) 0.0076(15) 0.0022(15)
C23 0.0290(19) 0.0320(19) 0.040(2) -0.0056(16) 0.0078(17) -0.0019(15)
C26 0.035(2) 0.033(2) 0.071(3) -0.004(2) 0.028(2) 0.0004(17)
C27 0.040(3) 0.107(5) 0.080(4) -0.034(4) 0.019(3) -0.025(3)
C28 0.048(4) 0.095(6) 0.167(9) -0.056(6) 0.056(5) -0.034(4)
C29 0.114(8) 0.057(4) 0.232(13) 0.033(6) 0.129(9) 0.020(4)
C30 0.115(7) 0.153(9) 0.256(14) 0.148(10) 0.137(9) 0.086(7)
C31 0.068(4) 0.136(7) 0.121(6) 0.089(6) 0.058(5) 0.044(4)
C32 0.033(2) 0.0311(19) 0.036(2) 0.0001(15) 0.0077(17) 0.0005(15)
C33 0.034(2) 0.046(2) 0.052(3) -0.006(2) 0.014(2) 0.0029(18)
C34 0.050(3) 0.057(3) 0.060(3) -0.012(2) 0.022(2) 0.002(2)
C35 0.075(4) 0.047(3) 0.042(2) -0.005(2) 0.024(3) 0.000(2)
C36 0.058(3) 0.064(3) 0.036(2) -0.006(2) 0.003(2) -0.007(2)
C37 0.037(2) 0.054(3) 0.042(2) -0.003(2) 0.0011(19) 0.001(2)
C39 0.0214(17) 0.036(2) 0.0353(19) 0.0009(15) 0.0052(15) 0.0049(15)
C40 0.0258(19) 0.034(2) 0.050(2) 0.0006(17) 0.0093(18) 0.0038(15)
C41 0.032(2) 0.044(2) 0.059(3) -0.001(2) -0.006(2) -0.0022(18)
C42 0.045(3) 0.060(3) 0.088(4) 0.006(3) -0.018(3) -0.008(3)
C43 0.040(3) 0.062(4) 0.125(6) 0.025(4) -0.010(3) -0.013(3)
C44 0.037(3) 0.067(4) 0.121(6) 0.031(4) 0.017(3) 0.000(2)
C45 0.031(2) 0.052(3) 0.071(3) 0.020(2) 0.015(2) 0.006(2)
C46 0.0241(17) 0.0324(19) 0.0349(19) -0.0035(15) 0.0027(15) -0.0002(15)
C49 0.0303(19) 0.033(2) 0.037(2) -0.0061(16) 0.0034(17) -0.0003(16)
C50 0.035(2) 0.043(2) 0.052(3) -0.0020(19) 0.011(2) 0.0040(18)
C51 0.041(2) 0.050(3) 0.061(3) -0.007(2) 0.021(2) 0.003(2)
C52 0.039(2) 0.044(3) 0.077(3) -0.005(2) 0.022(2) 0.009(2)
C53 0.046(3) 0.042(2) 0.081(4) 0.009(2) 0.025(3) 0.013(2)
C54 0.035(2) 0.037(2) 0.054(3) 0.0007(19) 0.010(2) 0.0050(17)
C56 0.053(3) 0.041(2) 0.049(3) -0.005(2) 0.010(2) 0.006(2)
C57 0.035(2) 0.034(2) 0.0337(19) -0.0050(15) 0.0091(17) 0.0038(16)
C58 0.057(3) 0.065(3) 0.067(3) 0.007(3) 0.014(3) -0.002(3)
C59 0.061(3) 0.051(3) 0.090(4) -0.011(3) 0.028(3) 0.005(3)
C60 0.058(3) 0.053(3) 0.071(4) -0.007(3) 0.004(3) 0.009(3)
C61 0.071(4) 0.062(3) 0.061(3) -0.003(3) 0.012(3) -0.001(3)
C62 0.052(3) 0.075(4) 0.050(3) 0.002(3) 0.005(2) -0.001(3)
C63 0.040(2) 0.040(2) 0.042(2) -0.0140(18) 0.0044(19) 0.0040(18)
C66 0.043(2) 0.037(2) 0.042(2) -0.0135(18) -0.0004(19) 0.0055(18)
C67 0.051(3) 0.042(2) 0.042(2) -0.0077(19) -0.001(2) 0.004(2)
C68 0.065(3) 0.052(3) 0.044(3) -0.011(2) -0.009(2) 0.008(2)
C69 0.075(4) 0.056(3) 0.048(3) -0.018(2) -0.012(3) 0.001(3)
C70 0.074(4) 0.045(3) 0.053(3) -0.007(2) -0.002(3) -0.005(2)
C71 0.063(3) 0.044(3) 0.041(2) -0.008(2) 0.001(2) 0.003(2)
C73 0.106(13) 0.123(14) 0.113(13) 0.068(12) 0.005(11) -0.049(11)
C76 0.046(3) 0.076(4) 0.082(4) 0.006(3) -0.003(3) 0.007(3)
C78 0.039(3) 0.080(4) 0.093(5) 0.013(3) 0.006(3) 0.009(3)

loop_
_atom_type_symbol
_atom_type_scat_dispersion_real
_atom_type_scat_dispersion_imag
_atom_type_scat_Cromer_Mann_a1
_atom_type_scat_Cromer_Mann_b1
_atom_type_scat_Cromer_Mann_a2
_atom_type_scat_Cromer_Mann_b2
_atom_type_scat_Cromer_Mann_a3
_atom_type_scat_Cromer_Mann_b3
_atom_type_scat_Cromer_Mann_a4
_atom_type_scat_Cromer_Mann_b4
_atom_type_scat_Cromer_Mann_c
_atom_type_scat_source
C 0.0181 0.0091 2.3100 20.8439 1.0200 10.2075 1.5886 0.5687 0.8650 51.6512 0.2156 'International Tables Vol C 4.2.6.8 and 6.1.1.4'
H 0.0000 0.0000 0.4930 10.5109 0.3229 26.1257 0.1402 3.1424 0.0408 57.7998 0.0030 'International Tables Vol C 4.2.6.8 and 6.1.1.4'
O 0.0492 0.0322 3.0485 13.2771 2.2868 5.7011 1.5463 0.3239 0.8670 32.9089 0.2508 'International Tables Vol C 4.2.6.8 and 6.1.1.4'
P 0.2955 0.4335 6.4345 1.9067 4.1791 27.1570 1.7800 0.5260 1.4908 68.1645 1.1149 'International Tables Vol C 4.2.6.8 and 6.1.1.4'
Ni -3.0029 0.5091 12.8376 3.8785 7.2920 0.2565 4.4438 12.1763 2.3800 66.3421 1.0341 'International Tables Vol C 4.2.6.8 and 6.1.1.4'
N 0.0311 0.0180 12.2126 0.0057 3.1322 9.8933 2.0125 28.9975 1.1663 0.5826 -11.5290 'International Tables Vol C 4.2.6.8 and 6.1.1.4'
Cl 0.3639 0.7018 11.4604 0.0104 7.1964 1.1662 6.2556 18.5194 1.6455 47.7784 -9.5574 'International Tables Vol C 4.2.6.8 and 6.1.1.4'

loop_
_geom_angle_atom_site_label_1
_geom_angle_site_symmetry_1
_geom_angle_atom_site_label_2
_geom_angle_atom_site_label_3
_geom_angle_site_symmetry_3
_geom_angle
_geom_angle_publ_flag
O3 2_656 Ni1 N12 2_656 85.76(13) yes
O3 2_656 Ni1 O3 . 179.994 yes
N12 2_656 Ni1 O3 . 94.24(13) yes
O3 2_656 Ni1 N12 . 94.24(13) yes
N12 2_656 Ni1 N12 . 179.994 yes
O3 . Ni1 N12 . 85.76(13) yes
O13 2_656 Ni2 O3 . 86.98(11) yes
O13 2_656 Ni2 O21 . 88.23(11) yes
O3 . Ni2 O21 . 167.39(11) yes
O13 2_656 Ni2 O38 . 98.24(11) yes
O3 . Ni2 O38 . 94.90(11) yes
O21 . Ni2 O38 . 74.26(11) yes
O13 2_656 Ni2 O55 . 99.52(11) yes
O3 . Ni2 O55 . 96.79(13) yes
O21 . Ni2 O55 . 95.50(13) yes
O38 . Ni2 O55 . 159.18(11) yes
O13 2_656 Ni2 N64 . 172.58(13) yes
O3 . Ni2 N64 . 98.31(13) yes
O21 . Ni2 N64 . 87.62(13) yes
O38 . Ni2 N64 . 86.54(12) yes
O55 . Ni2 N64 . 74.77(12) yes
O21 . Ni3 O38 . 88.21(12) yes
O21 . Ni3 N24 . 85.57(13) yes
O38 . Ni3 N24 . 173.39(13) yes
O21 . Ni3 N47 . 174.39(14) yes
O38 . Ni3 N47 . 86.28(14) yes
N24 . Ni3 N47 . 99.89(15) yes
Ni2 . O3 Ni1 . 114.07(13) yes
Ni2 . O3 C4 . 128.4(2) yes
Ni1 . O3 C4 . 114.8(2) yes
Ni2 2_656 O13 N12 . 114.3(2) yes
Ni2 . O21 Ni3 . 93.34(12) yes
Ni2 . O21 C22 . 136.4(2) yes
Ni3 . O21 C22 . 114.7(2) yes
N24 . O25 H252 . 109.5 no
Ni2 . O38 Ni3 . 91.55(11) yes
Ni2 . O38 C39 . 136.3(2) yes
Ni3 . O38 C39 . 113.3(2) yes
N47 . O48 H481 . 120.1 no
Ni2 . O55 C56 . 116.8(3) yes
N64 . O65 H650 . 119.7 no
C76 . O75 H750 . 109.0 no
C78 . O77 H770 . 119.4 no
O13 . N12 Ni1 . 122.5(2) yes
O13 . N12 C11 . 120.1(3) yes
Ni1 . N12 C11 . 117.4(3) yes
O25 . N24 Ni3 . 123.3(3) yes
O25 . N24 C23 . 120.1(3) yes
Ni3 . N24 C23 . 116.6(3) yes
O48 . N47 Ni3 . 120.9(3) yes
O48 . N47 C46 . 121.9(3) yes
Ni3 . N47 C46 . 117.3(3) yes
O65 . N64 Ni2 . 118.6(2) yes
O65 . N64 C63 . 117.4(3) yes
Ni2 . N64 C63 . 123.8(3) yes
O3 . C4 C5 . 111.4(3) yes
O3 . C4 C11 . 109.2(3) yes
C5 . C4 C11 . 110.1(3) yes
O3 . C4 H41 . 108.7 no
C5 . C4 H41 . 108.7 no
C11 . C4 H41 . 108.6 no
C4 . C5 C6 . 120.0(3) yes
C4 . C5 C10 . 121.0(4) yes
C6 . C5 C10 . 119.0(4) yes
C5 . C6 C7 . 119.7(4) yes
C5 . C6 H61 . 120.1 no
C7 . C6 H61 . 120.2 no
C6 . C7 C8 . 120.7(4) yes
C6 . C7 H71 . 119.5 no
C8 . C7 H71 . 119.8 no
C7 . C8 C9 . 120.0(4) yes
C7 . C8 H81 . 119.9 no
C9 . C8 H81 . 120.0 no
C8 . C9 C10 . 120.0(4) yes
C8 . C9 H91 . 120.0 no
C10 . C9 H91 . 120.0 no
C5 . C10 C9 . 120.5(4) yes
C5 . C10 H101 . 119.7 no
C9 . C10 H101 . 119.7 no
C4 . C11 N12 . 112.8(4) yes
C4 . C11 C14 . 121.3(3) yes
N12 . C11 C14 . 125.8(4) yes
C11 . C14 C15 . 120.6(4) yes
C11 . C14 C19 . 120.0(4) yes
C15 . C14 C19 . 119.3(4) yes
C14 . C15 C16 . 121.3(5) yes
C14 . C15 H151 . 119.3 no
C16 . C15 H151 . 119.4 no
C15 . C16 C17 . 118.6(6) yes
C15 . C16 H161 . 120.9 no
C17 . C16 H161 . 120.6 no
C16 . C17 C18 . 120.5(5) yes
C16 . C17 H171 . 120.0 no
C18 . C17 H171 . 119.6 no
C17 . C18 C19 . 120.7(5) yes
C17 . C18 H181 . 119.6 no
C19 . C18 H181 . 119.7 no
C14 . C19 C18 . 119.7(5) yes
C14 . C19 H191 . 120.1 no
C18 . C19 H191 . 120.2 no
O21 . C22 C23 . 109.2(3) yes
O21 . C22 C32 . 110.7(3) yes
C23 . C22 C32 . 109.5(3) yes
O21 . C22 H221 . 109.1 no
C23 . C22 H221 . 109.1 no
C32 . C22 H221 . 109.2 no
C22 . C23 N24 . 113.8(4) yes
C22 . C23 C26 . 121.7(3) yes
N24 . C23 C26 . 124.4(4) yes
C23 . C26 C27 . 120.3(5) yes
C23 . C26 C31 . 119.4(5) yes
C27 . C26 C31 . 120.0(6) yes
C26 . C27 C28 . 118.8(8) yes
C26 . C27 H271 . 120.6 no
C28 . C27 H271 . 120.6 no
C27 . C28 C29 . 121.5(9) yes
C27 . C28 H281 . 119.4 no
C29 . C28 H281 . 119.1 no
C28 . C29 C30 . 118.6(8) yes
C28 . C29 H291 . 120.8 no
C30 . C29 H291 . 120.5 no
C29 . C30 C31 . 122.0(10) yes
C29 . C30 H301 . 119.1 no
C31 . C30 H301 . 118.9 no
C26 . C31 C30 . 118.9(9) yes
C26 . C31 H311 . 120.5 no
C30 . C31 H311 . 120.6 no
C22 . C32 C33 . 120.4(4) yes
C22 . C32 C37 . 121.1(4) yes
C33 . C32 C37 . 118.5(4) yes
C32 . C33 C34 . 120.8(4) yes
C32 . C33 H331 . 119.6 no
C34 . C33 H331 . 119.6 no
C33 . C34 C35 . 120.5(5) yes
C33 . C34 H341 . 119.7 no
C35 . C34 H341 . 119.8 no
C34 . C35 C36 . 118.8(4) yes
C34 . C35 H351 . 120.4 no
C36 . C35 H351 . 120.8 no
C35 . C36 C37 . 121.0(5) yes
C35 . C36 H361 . 119.5 no
C37 . C36 H361 . 119.5 no
C36 . C37 C32 . 120.5(5) yes
C36 . C37 H371 . 119.8 no
C32 . C37 H371 . 119.7 no
O38 . C39 C40 . 108.3(3) yes
O38 . C39 C46 . 109.2(3) yes
C40 . C39 C46 . 113.4(3) yes
O38 . C39 H391 . 108.6 no
C40 . C39 H391 . 108.6 no
C46 . C39 H391 . 108.7 no
C39 . C40 C41 . 120.6(4) yes
C39 . C40 C45 . 119.7(4) yes
C41 . C40 C45 . 119.6(4) yes
C40 . C41 C42 . 120.4(6) yes
C40 . C41 H411 . 119.8 no
C42 . C41 H411 . 119.8 no
C41 . C42 C43 . 118.7(6) yes
C41 . C42 H421 . 120.4 no
C43 . C42 H421 . 120.8 no
C42 . C43 C44 . 120.5(5) yes
C42 . C43 H431 . 119.7 no
C44 . C43 H431 . 119.8 no
C43 . C44 C45 . 120.2(6) yes
C43 . C44 H441 . 119.8 no
C45 . C44 H441 . 119.9 no
C40 . C45 C44 . 120.5(6) yes
C40 . C45 H451 . 119.8 no
C44 . C45 H451 . 119.7 no
C39 . C46 N47 . 112.8(3) yes
C39 . C46 C49 . 121.0(4) yes
N47 . C46 C49 . 126.2(4) yes
C46 . C49 C50 . 119.4(4) yes
C46 . C49 C54 . 122.3(4) yes
C50 . C49 C54 . 118.3(4) yes
C49 . C50 C51 . 120.6(5) yes
C49 . C50 H501 . 119.6 no
C51 . C50 H501 . 119.8 no
C50 . C51 C52 . 120.8(5) yes
C50 . C51 H511 . 119.6 no
C52 . C51 H511 . 119.6 no
C51 . C52 C53 . 119.4(4) yes
C51 . C52 H521 . 120.3 no
C53 . C52 H521 . 120.3 no
C52 . C53 C54 . 120.8(5) yes
C52 . C53 H531 . 119.7 no
C54 . C53 H531 . 119.6 no
C49 . C54 C53 . 120.1(5) yes
C49 . C54 H541 . 119.9 no
C53 . C54 H541 . 120.0 no
O55 . C56 C57 . 108.3(4) yes
O55 . C56 C63 . 105.1(4) yes
C57 . C56 C63 . 114.3(4) yes
O55 . C56 H561 . 109.6 no
C57 . C56 H561 . 109.6 no
C63 . C56 H561 . 109.7 no
C56 . C57 C58 . 117.7(4) yes
C56 . C57 C62 . 122.3(4) yes
C58 . C57 C62 . 119.9(5) yes
C57 . C58 C59 . 120.9(6) yes
C57 . C58 H581 . 119.5 no
C59 . C58 H581 . 119.7 no
C58 . C59 C60 . 115.3(6) yes
C58 . C59 H591 . 122.3 no
C60 . C59 H591 . 122.4 no
C59 . C60 C61 . 125.4(6) yes
C59 . C60 H601 . 117.3 no
C61 . C60 H601 . 117.3 no
C60 . C61 C62 . 117.9(6) yes
C60 . C61 H611 . 121.3 no
C62 . C61 H611 . 120.8 no
C57 . C62 C61 . 120.7(6) yes
C57 . C62 H621 . 119.6 no
C61 . C62 H621 . 119.7 no
C56 . C63 N64 . 113.7(4) yes
C56 . C63 C66 . 119.7(4) yes
N64 . C63 C66 . 125.8(4) yes
C63 . C66 C67 . 119.4(4) yes
C63 . C66 C71 . 121.1(4) yes
C67 . C66 C71 . 119.5(4) yes
C66 . C67 C68 . 119.8(5) yes
C66 . C67 H671 . 120.2 no
C68 . C67 H671 . 120.0 no
C67 . C68 C69 . 120.4(5) yes
C67 . C68 H681 . 119.9 no
C69 . C68 H681 . 119.7 no
C68 . C69 C70 . 120.5(5) yes
C68 . C69 H691 . 119.8 no
C70 . C69 H691 . 119.7 no
C69 . C70 C71 . 119.2(5) yes
C69 . C70 H701 . 120.3 no
C71 . C70 H701 . 120.5 no
C70 . C71 C66 . 120.6(5) yes
C70 . C71 H711 . 119.6 no
C66 . C71 H711 . 119.8 no
Cl2 . C73 Cl1 . 125.0(8) yes
Cl2 . C73 H731 . 105.2 no
Cl1 . C73 H731 . 105.6 no
Cl2 . C73 H732 . 105.6 no
Cl1 . C73 H732 . 105.5 no
H731 . C73 H732 . 109.5 no
O75 . C76 H761 . 109.4 no
O75 . C76 H762 . 109.6 no
H761 . C76 H762 . 109.5 no
O75 . C76 H763 . 109.4 no
H761 . C76 H763 . 109.5 no
H762 . C76 H763 . 109.5 no
O77 . C78 H781 . 109.6 no
O77 . C78 H782 . 109.3 no
H781 . C78 H782 . 109.5 no
O77 . C78 H783 . 109.6 no
H781 . C78 H783 . 109.5 no
H782 . C78 H783 . 109.5 no

loop_
_geom_bond_atom_site_label_1
_geom_bond_atom_site_label_2
_geom_bond_site_symmetry_2
_geom_bond_distance
_geom_bond_publ_flag
Ni1 O3 2_656 1.834(2) yes
Ni1 N12 2_656 1.832(3) yes
Ni1 O3 . 1.834(2) yes
Ni1 N12 . 1.832(3) yes
Ni2 O13 2_656 2.015(3) yes
Ni2 O3 . 2.029(3) yes
Ni2 O21 . 2.090(3) yes
Ni2 O38 . 2.148(3) yes
Ni2 O55 . 2.083(3) yes
Ni2 N64 . 2.036(3) yes
Ni3 O21 . 1.839(3) yes
Ni3 O38 . 1.837(3) yes
Ni3 N24 . 1.846(3) yes
Ni3 N47 . 1.834(3) yes
Cl1 C73 . 1.581(9) yes
Cl2 C73 . 1.627(8) yes
O3 C4 . 1.414(5) yes
O13 N12 . 1.358(4) yes
O21 C22 . 1.404(5) yes
O25 N24 . 1.352(5) yes
O25 H252 . 0.850 no
O38 C39 . 1.429(4) yes
O48 N47 . 1.343(4) yes
O48 H481 . 0.850 no
O55 C56 . 1.477(5) yes
O65 N64 . 1.382(4) yes
O65 H650 . 0.850 no
O75 C76 . 1.399(7) yes
O75 H750 . 0.850 no
O77 C78 . 1.343(8) yes
O77 H770 . 0.850 no
N12 C11 . 1.305(5) yes
N24 C23 . 1.289(5) yes
N47 C46 . 1.296(5) yes
N64 C63 . 1.261(6) yes
C4 C5 . 1.526(5) yes
C4 C11 . 1.519(5) yes
C4 H41 . 0.950 no
C5 C6 . 1.398(6) yes
C5 C10 . 1.393(5) yes
C6 C7 . 1.392(6) yes
C6 H61 . 0.950 no
C7 C8 . 1.378(6) yes
C7 H71 . 0.950 no
C8 C9 . 1.378(7) yes
C8 H81 . 0.950 no
C9 C10 . 1.391(6) yes
C9 H91 . 0.950 no
C10 H101 . 0.950 no
C11 C14 . 1.476(6) yes
C14 C15 . 1.395(7) yes
C14 C19 . 1.394(6) yes
C15 C16 . 1.380(7) yes
C15 H151 . 0.950 no
C16 C17 . 1.400(9) yes
C16 H161 . 0.950 no
C17 C18 . 1.382(10) yes
C17 H171 . 0.950 no
C18 C19 . 1.380(8) yes
C18 H181 . 0.950 no
C19 H191 . 0.950 no
C22 C23 . 1.519(6) yes
C22 C32 . 1.527(5) yes
C22 H221 . 0.950 no
C23 C26 . 1.476(6) yes
C26 C27 . 1.390(8) yes
C26 C31 . 1.380(9) yes
C27 C28 . 1.395(11) yes
C27 H271 . 0.950 no
C28 C29 . 1.353(15) yes
C28 H281 . 0.950 no
C29 C30 . 1.376(17) yes
C29 H291 . 0.950 no
C30 C31 . 1.377(10) yes
C30 H301 . 0.950 no
C31 H311 . 0.950 no
C32 C33 . 1.387(6) yes
C32 C37 . 1.379(6) yes
C33 C34 . 1.394(6) yes
C33 H331 . 0.950 no
C34 C35 . 1.366(8) yes
C34 H341 . 0.950 no
C35 C36 . 1.389(8) yes
C35 H351 . 0.950 no
C36 C37 . 1.384(7) yes
C36 H361 . 0.950 no
C37 H371 . 0.950 no
C39 C40 . 1.517(5) yes
C39 C46 . 1.524(6) yes
C39 H391 . 0.950 no
C40 C41 . 1.384(7) yes
C40 C45 . 1.390(7) yes
C41 C42 . 1.391(7) yes
C41 H411 . 0.950 no
C42 C43 . 1.411(10) yes
C42 H421 . 0.950 no
C43 C44 . 1.366(10) yes
C43 H431 . 0.950 no
C44 C45 . 1.376(8) yes
C44 H441 . 0.950 no
C45 H451 . 0.950 no
C46 C49 . 1.484(5) yes
C49 C50 . 1.389(7) yes
C49 C54 . 1.408(6) yes
C50 C51 . 1.397(6) yes
C50 H501 . 0.950 no
C51 C52 . 1.371(8) yes
C51 H511 . 0.950 no
C52 C53 . 1.382(8) yes
C52 H521 . 0.950 no
C53 C54 . 1.394(6) yes
C53 H531 . 0.950 no
C54 H541 . 0.950 no
C56 C57 . 1.523(6) yes
C56 C63 . 1.538(7) yes
C56 H561 . 0.950 no
C57 C58 . 1.404(7) yes
C57 C62 . 1.372(8) yes
C58 C59 . 1.425(8) yes
C58 H581 . 0.950 no
C59 C60 . 1.343(9) yes
C59 H591 . 0.950 no
C60 C61 . 1.403(9) yes
C60 H601 . 0.950 no
C61 C62 . 1.361(8) yes
C61 H611 . 0.950 no
C62 H621 . 0.950 no
C63 C66 . 1.489(5) yes
C66 C67 . 1.392(7) yes
C66 C71 . 1.377(7) yes
C67 C68 . 1.390(6) yes
C67 H671 . 0.950 no
C68 C69 . 1.358(8) yes
C68 H681 . 0.950 no
C69 C70 . 1.396(8) yes
C69 H691 . 0.950 no
C70 C71 . 1.388(7) yes
C70 H701 . 0.950 no
C71 H711 . 0.950 no
C73 H731 . 0.950 no
C73 H732 . 0.950 no
C76 H761 . 0.950 no
C76 H762 . 0.950 no
C76 H763 . 0.950 no
C78 H781 . 0.950 no
C78 H782 . 0.950 no
C78 H783 . 0.950 no
